data_4023269
loop_
_publ_author_name
'Ahmad Basheer'
'Zvi Rappoport'

_publ_section_title
;
 A Rich Array of Reactions of Cyanomonothiocarbonylmalonamides
 RNHCSCH(CN)CONHR' and Their Thioenols RNHC(SH)=C(CN)CONHR'
;
_journal_name_full 'Journal of Organic Chemistry'
_journal_page_first 1386
_journal_page_last 1396
_journal_paper_doi 10.1021/jo7022262
_journal_volume 73
_journal_year 2008
_chemical_formula_moiety 'C26 H28 N6 O2 S'
_chemical_formula_sum 'C26 H28 N6 O2 S'
_chemical_formula_weight 488.60
_chemical_name_systematic
; 
 ? 
;
_space_group_IT_number 2
_symmetry_cell_setting triclinic
_symmetry_space_group_name_Hall '-P 1'
_symmetry_space_group_name_H-M 'P -1'
_atom_sites_solution_hydrogens geom
_atom_sites_solution_primary direct
_atom_sites_solution_secondary difmap
_audit_creation_method SHELXL-97
_cell_angle_alpha 65.8190(10)
_cell_angle_beta 84.4990(10)
_cell_angle_gamma 77.7340(10)
_cell_formula_units_Z 2
_cell_length_a 8.2117(6)
_cell_length_b 12.6681(9)
_cell_length_c 14.2278(10)
_cell_measurement_temperature 295(1)
_cell_volume 1319.32(16)
_computing_cell_refinement 'Bruker SMART'
_computing_data_collection 'Bruker SMART'
_computing_data_reduction 'Bruker SAINT'
_computing_molecular_graphics 'Bruker SHELXTL'
_computing_publication_material 'Bruker SHELXTL'
_computing_structure_refinement 'SHELXL-97 (Sheldrick, 1997)'
_computing_structure_solution 'SHELXS-97 (Sheldrick, 1990)'
_diffrn_ambient_temperature 295(1)
_diffrn_measured_fraction_theta_full 0.990
_diffrn_measured_fraction_theta_max 0.990
_diffrn_measurement_device_type 'CCD area detector'
_diffrn_measurement_method 'phi and omega scans'
_diffrn_radiation_monochromator graphite
_diffrn_radiation_source 'fine-focus sealed tube'
_diffrn_radiation_type MoK\a
_diffrn_radiation_wavelength 0.71073
_diffrn_reflns_av_R_equivalents 0.0308
_diffrn_reflns_av_sigmaI/netI 0.0333
_diffrn_reflns_limit_h_max 10
_diffrn_reflns_limit_h_min -10
_diffrn_reflns_limit_k_max 16
_diffrn_reflns_limit_k_min -16
_diffrn_reflns_limit_l_max 18
_diffrn_reflns_limit_l_min -18
_diffrn_reflns_number 15137
_diffrn_reflns_theta_full 27.00
_diffrn_reflns_theta_max 27.00
_diffrn_reflns_theta_min 1.57
_exptl_absorpt_coefficient_mu 0.156
_exptl_absorpt_correction_T_max 0.9575
_exptl_absorpt_correction_T_min 0.9546
_exptl_absorpt_correction_type none
_exptl_crystal_colour colorless
_exptl_crystal_density_diffrn 1.230
_exptl_crystal_density_method 'not measured'
_exptl_crystal_description rod
_exptl_crystal_F_000 516
_exptl_crystal_size_max 0.30
_exptl_crystal_size_mid 0.28
_exptl_crystal_size_min 0.28
_refine_diff_density_max 0.319
_refine_diff_density_min -0.216
_refine_diff_density_rms 0.057
_refine_ls_extinction_coef 0.001(3)
_refine_ls_extinction_expression Fc^*^=kFc[1+0.001xFc^2^\l^3^/sin(2\q)]^-1/4^
_refine_ls_extinction_method SHELXL
_refine_ls_goodness_of_fit_ref 1.125
_refine_ls_hydrogen_treatment mixed
_refine_ls_matrix_type full
_refine_ls_number_parameters 354
_refine_ls_number_reflns 5712
_refine_ls_number_restraints 4
_refine_ls_restrained_S_all 1.139
_refine_ls_R_factor_all 0.0915
_refine_ls_R_factor_gt 0.0717
_refine_ls_shift/su_max 0.000
_refine_ls_shift/su_mean 0.000
_refine_ls_structure_factor_coef Fsqd
_refine_ls_weighting_details 'calc w=1/[\s^2^(Fo^2^)+(0.0997P)^2^+0.1264P] where P=(Fo^2^+2Fc^2^)/3'
_refine_ls_weighting_scheme calc
_refine_ls_wR_factor_gt 0.1818
_refine_ls_wR_factor_ref 0.1957
_reflns_number_gt 4312
_reflns_number_total 5712
_reflns_threshold_expression >2sigma(I)
_cod_data_source_file jo7022262-File012.cif
_cod_data_source_block bashir2m
_cod_depositor_comments
;
The following automatic conversions were performed:
'_symmetry_cell_setting' value 'Triclinic' changed to 'triclinic'
according to '/home/saulius/struct/CIF-dictionaries/cif_core.dic'
dictionary named 'cif_core.dic' version 2.4.1 from 2010-06-29.

Automatic conversion script
Id: cif_fix_enum 1527 2010-12-29 10:47:43Z saulius 
;
_cod_database_code 4023269

loop_
_symmetry_equiv_pos_as_xyz
'x, y, z'
'-x, -y, -z'

loop_
_atom_site_label
_atom_site_type_symbol
_atom_site_fract_x
_atom_site_fract_y
_atom_site_fract_z
_atom_site_U_iso_or_equiv
_atom_site_adp_type
_atom_site_occupancy
_atom_site_symmetry_multiplicity
_atom_site_calc_flag
_atom_site_refinement_flags
_atom_site_disorder_assembly
_atom_site_disorder_group
C1 C 0.7727(3) 0.6316(2) 0.68952(18) 0.0507(5) Uani 1 1 d . . .
C2 C 0.6462(3) 0.73244(19) 0.65733(18) 0.0514(6) Uani 1 1 d . . .
C3 C 0.4983(3) 0.7399(2) 0.72185(18) 0.0553(6) Uani 1 1 d . . .
C4 C 0.6613(3) 0.8307(2) 0.5635(2) 0.0567(6) Uani 1 1 d . . .
C5 C 0.8892(3) 0.4314(2) 0.8235(2) 0.0642(7) Uani 1 1 d . . .
H5 H 0.9858 0.4373 0.7767 0.077 Uiso 1 1 calc R . .
C6 C 0.8233(5) 0.3268(3) 0.8335(5) 0.1373(19) Uani 1 1 d . . .
H6A H 0.7302 0.3177 0.8805 0.206 Uiso 1 1 calc R . .
H6B H 0.9091 0.2577 0.8592 0.206 Uiso 1 1 calc R . .
H6C H 0.7881 0.3373 0.7673 0.206 Uiso 1 1 calc R . .
C7 C 0.9430(6) 0.4286(4) 0.9207(3) 0.1348(18) Uani 1 1 d . . .
H7A H 0.9806 0.5002 0.9073 0.202 Uiso 1 1 calc R . .
H7B H 1.0324 0.3626 0.9496 0.202 Uiso 1 1 calc R . .
H7C H 0.8510 0.4211 0.9686 0.202 Uiso 1 1 calc R . .
C8 C 0.2417(4) 0.8617(2) 0.7493(2) 0.0649(7) Uani 1 1 d . . .
C9 C 0.2216(5) 0.9524(3) 0.7809(3) 0.0861(9) Uani 1 1 d . . .
H9 H 0.3004 1.0005 0.7635 0.103 Uiso 1 1 calc R . .
C10 C 0.0809(7) 0.9716(4) 0.8396(3) 0.1226(16) Uani 1 1 d . . .
H10 H 0.0656 1.0329 0.8616 0.147 Uiso 1 1 calc R . .
C11 C -0.0336(6) 0.9009(4) 0.8648(3) 0.1286(18) Uani 1 1 d . . .
H11 H -0.1260 0.9131 0.9049 0.154 Uiso 1 1 calc R . .
C12 C -0.0138(5) 0.8113(4) 0.8313(3) 0.1126(14) Uani 1 1 d . . .
H12 H -0.0940 0.7644 0.8472 0.135 Uiso 1 1 calc R . .
C13 C 0.1243(4) 0.7913(3) 0.7743(2) 0.0824(9) Uani 1 1 d . . .
H13 H 0.1386 0.7300 0.7525 0.099 Uiso 1 1 calc R . .
N1 N 0.7630(3) 0.53950(18) 0.77660(16) 0.0599(5) Uani 1 1 d . . .
H1N H 0.666(4) 0.549(2) 0.813(2) 0.070(8) Uiso 1 1 d . . .
N2 N 0.6612(3) 0.9133(2) 0.4896(2) 0.0756(7) Uani 1 1 d . . .
N3 N 0.3855(3) 0.8422(2) 0.68975(19) 0.0634(6) Uani 1 1 d . . .
H3N H 0.410(3) 0.898(3) 0.642(2) 0.061(8) Uiso 1 1 d . . .
O1 O 0.4758(3) 0.65742(16) 0.80363(13) 0.0725(6) Uani 1 1 d . . .
S1 S 0.96616(8) 0.62278(6) 0.62304(5) 0.0638(3) Uani 1 1 d . . .
C1' C 0.9185(3) 0.68092(19) 0.49026(18) 0.0499(5) Uani 1 1 d . . .
C2' C 0.7958(3) 0.64614(19) 0.45431(18) 0.0482(5) Uani 1 1 d . . .
C3' C 0.7683(3) 0.6890(2) 0.34364(19) 0.0513(5) Uani 1 1 d . . .
C4' C 0.6998(3) 0.5662(2) 0.52449(19) 0.0575(6) Uani 1 1 d . . .
C5' C 1.1498(4) 0.7950(3) 0.4587(2) 0.0820(9) Uani 1 1 d D . .
C6' C 1.0927(7) 0.8977(6) 0.4740(6) 0.0867(16) Uani 0.60 1 d PD . .
C6" C 1.1440(15) 0.9240(8) 0.3823(9) 0.116(4) Uani 0.40 1 d PD . .
C7' C 1.2875(6) 0.8094(6) 0.3629(5) 0.0931(18) Uani 0.60 1 d PD . .
C7" C 1.2939(10) 0.7184(8) 0.4992(8) 0.091(3) Uani 0.40 1 d PD . .
C8' C 0.6265(3) 0.6748(2) 0.2077(2) 0.0576(6) Uani 1 1 d . . .
C9' C 0.6275(4) 0.5841(3) 0.1773(2) 0.0723(8) Uani 1 1 d . . .
H9' H 0.6470 0.5063 0.2253 0.087 Uiso 1 1 calc R . .
C10' C 0.5992(4) 0.6096(4) 0.0751(3) 0.0906(10) Uani 1 1 d . . .
H10' H 0.6001 0.5485 0.0546 0.109 Uiso 1 1 calc R . .
C11' C 0.5702(5) 0.7227(4) 0.0047(3) 0.1021(12) Uani 1 1 d . . .
H11' H 0.5523 0.7391 -0.0638 0.123 Uiso 1 1 calc R . .
C12' C 0.5673(5) 0.8132(4) 0.0351(3) 0.0998(11) Uani 1 1 d . . .
H12' H 0.5465 0.8909 -0.0129 0.120 Uiso 1 1 calc R . .
C13' C 0.5952(4) 0.7887(3) 0.1367(2) 0.0792(8) Uani 1 1 d . . .
H13' H 0.5927 0.8501 0.1570 0.095 Uiso 1 1 calc R . .
N1' N 1.0184(3) 0.7500(2) 0.42918(19) 0.0608(6) Uani 1 1 d . . .
H1N' H 0.995(4) 0.771(3) 0.361(3) 0.085(10) Uiso 1 1 d . . .
N2' N 0.6173(4) 0.5037(3) 0.57727(19) 0.0880(9) Uani 1 1 d . . .
N3' N 0.6551(3) 0.6467(2) 0.31270(18) 0.0563(5) Uani 1 1 d . . .
H3N' H 0.610(3) 0.602(2) 0.358(2) 0.058(8) Uiso 1 1 d . . .
O1' O 0.8478(2) 0.75906(19) 0.27994(14) 0.0742(6) Uani 1 1 d . . .

loop_
_atom_site_aniso_label
_atom_site_aniso_U_11
_atom_site_aniso_U_22
_atom_site_aniso_U_33
_atom_site_aniso_U_23
_atom_site_aniso_U_13
_atom_site_aniso_U_12
C1 0.0575(14) 0.0495(12) 0.0511(13) -0.0248(11) -0.0138(10) -0.0072(10)
C2 0.0623(14) 0.0427(12) 0.0518(13) -0.0214(10) -0.0120(11) -0.0053(10)
C3 0.0745(16) 0.0427(12) 0.0503(13) -0.0231(11) -0.0115(12) -0.0003(11)
C4 0.0545(14) 0.0449(13) 0.0683(16) -0.0217(12) -0.0067(12) -0.0035(10)
C5 0.0574(15) 0.0551(14) 0.0614(15) -0.0110(12) -0.0074(12) 0.0054(12)
C6 0.092(3) 0.065(2) 0.249(6) -0.062(3) -0.033(3) 0.0103(19)
C7 0.151(4) 0.133(4) 0.102(3) -0.050(3) -0.071(3) 0.047(3)
C8 0.0782(18) 0.0471(13) 0.0548(14) -0.0141(11) -0.0031(13) 0.0066(13)
C9 0.100(2) 0.0661(18) 0.088(2) -0.0361(17) 0.0072(19) -0.0013(17)
C10 0.153(4) 0.087(3) 0.109(3) -0.045(2) 0.035(3) 0.013(3)
C11 0.127(4) 0.097(3) 0.105(3) -0.010(2) 0.048(3) 0.013(3)
C12 0.104(3) 0.082(2) 0.105(3) -0.003(2) 0.024(2) -0.005(2)
C13 0.088(2) 0.0612(17) 0.080(2) -0.0146(15) 0.0037(17) -0.0062(16)
N1 0.0644(14) 0.0522(12) 0.0514(12) -0.0164(10) -0.0067(10) 0.0065(10)
N2 0.0715(15) 0.0506(12) 0.0814(17) -0.0106(12) 0.0082(12) -0.0002(11)
N3 0.0752(15) 0.0438(11) 0.0609(13) -0.0148(11) -0.0018(11) -0.0027(11)
O1 0.0954(14) 0.0525(10) 0.0505(10) -0.0143(8) 0.0025(9) 0.0105(9)
S1 0.0497(4) 0.0698(4) 0.0640(4) -0.0156(3) -0.0156(3) -0.0116(3)
C1' 0.0435(12) 0.0454(12) 0.0614(14) -0.0229(11) -0.0047(10) -0.0045(9)
C2' 0.0455(12) 0.0476(12) 0.0564(13) -0.0260(10) -0.0006(10) -0.0084(10)
C3' 0.0438(12) 0.0583(13) 0.0601(14) -0.0321(12) 0.0060(10) -0.0125(10)
C4' 0.0641(15) 0.0628(15) 0.0583(14) -0.0299(12) -0.0041(12) -0.0250(13)
C5' 0.0641(17) 0.086(2) 0.088(2) -0.0117(17) -0.0205(15) -0.0390(16)
C6' 0.086(4) 0.086(4) 0.119(5) -0.066(4) -0.002(3) -0.029(3)
C6" 0.134(9) 0.084(6) 0.122(8) 0.000(6) -0.051(7) -0.062(6)
C7' 0.055(3) 0.104(4) 0.135(5) -0.058(4) 0.032(3) -0.040(3)
C7" 0.061(4) 0.091(6) 0.134(8) -0.058(6) -0.027(5) 0.001(4)
C8' 0.0537(14) 0.0692(16) 0.0587(15) -0.0333(13) 0.0007(11) -0.0145(12)
C9' 0.0717(18) 0.0816(19) 0.0801(19) -0.0495(16) -0.0006(14) -0.0135(15)
C10' 0.097(2) 0.121(3) 0.083(2) -0.070(2) 0.0028(19) -0.023(2)
C11' 0.115(3) 0.148(4) 0.0603(19) -0.051(2) -0.0007(19) -0.040(3)
C12' 0.130(3) 0.100(3) 0.068(2) -0.0212(19) -0.012(2) -0.039(2)
C13' 0.098(2) 0.079(2) 0.0699(18) -0.0335(16) -0.0104(16) -0.0231(17)
N1' 0.0512(12) 0.0686(13) 0.0667(14) -0.0252(11) -0.0041(10) -0.0222(10)
N2' 0.115(2) 0.105(2) 0.0647(15) -0.0308(14) 0.0018(14) -0.0715(18)
N3' 0.0567(12) 0.0643(13) 0.0565(13) -0.0290(11) 0.0034(10) -0.0213(11)
O1' 0.0724(12) 0.0989(14) 0.0592(11) -0.0281(10) 0.0087(9) -0.0443(11)

loop_
_atom_type_symbol
_atom_type_description
_atom_type_scat_dispersion_real
_atom_type_scat_dispersion_imag
_atom_type_scat_source
C C 0.0033 0.0016 'International Tables Vol C Tables 4.2.6.8 and 6.1.1.4'
H H 0.0000 0.0000 'International Tables Vol C Tables 4.2.6.8 and 6.1.1.4'
N N 0.0061 0.0033 'International Tables Vol C Tables 4.2.6.8 and 6.1.1.4'
O O 0.0106 0.0060 'International Tables Vol C Tables 4.2.6.8 and 6.1.1.4'
S S 0.1246 0.1234 'International Tables Vol C Tables 4.2.6.8 and 6.1.1.4'

loop_
_geom_angle_atom_site_label_1
_geom_angle_atom_site_label_2
_geom_angle_atom_site_label_3
_geom_angle
_geom_angle_site_symmetry_1
_geom_angle_site_symmetry_3
_geom_angle_publ_flag
N1 C1 C2 122.4(2) . . ?
N1 C1 S1 114.42(18) . . ?
C2 C1 S1 122.87(19) . . ?
C1 C2 C4 121.0(2) . . ?
C1 C2 C3 120.3(2) . . ?
C4 C2 C3 118.6(2) . . ?
O1 C3 N3 120.2(2) . . ?
O1 C3 C2 122.1(2) . . ?
N3 C3 C2 117.6(2) . . ?
N2 C4 C2 174.7(3) . . ?
N1 C5 C7 108.0(2) . . ?
N1 C5 C6 110.1(3) . . ?
C7 C5 C6 115.2(4) . . ?
N1 C5 H5 107.8 . . ?
C7 C5 H5 107.8 . . ?
C6 C5 H5 107.8 . . ?
C5 C6 H6A 109.5 . . ?
C5 C6 H6B 109.5 . . ?
H6A C6 H6B 109.5 . . ?
C5 C6 H6C 109.5 . . ?
H6A C6 H6C 109.5 . . ?
H6B C6 H6C 109.5 . . ?
C5 C7 H7A 109.5 . . ?
C5 C7 H7B 109.5 . . ?
H7A C7 H7B 109.5 . . ?
C5 C7 H7C 109.5 . . ?
H7A C7 H7C 109.5 . . ?
H7B C7 H7C 109.5 . . ?
C9 C8 C13 120.4(3) . . ?
C9 C8 N3 118.9(3) . . ?
C13 C8 N3 120.7(3) . . ?
C8 C9 C10 119.1(4) . . ?
C8 C9 H9 120.5 . . ?
C10 C9 H9 120.5 . . ?
C11 C10 C9 120.1(4) . . ?
C11 C10 H10 119.9 . . ?
C9 C10 H10 119.9 . . ?
C10 C11 C12 120.5(4) . . ?
C10 C11 H11 119.8 . . ?
C12 C11 H11 119.8 . . ?
C13 C12 C11 119.8(4) . . ?
C13 C12 H12 120.1 . . ?
C11 C12 H12 120.1 . . ?
C12 C13 C8 120.1(4) . . ?
C12 C13 H13 119.9 . . ?
C8 C13 H13 119.9 . . ?
C1 N1 C5 128.6(2) . . ?
C1 N1 H1N 113.0(18) . . ?
C5 N1 H1N 118.3(18) . . ?
C3 N3 C8 122.4(2) . . ?
C3 N3 H3N 118(2) . . ?
C8 N3 H3N 118(2) . . ?
C1' S1 C1 106.40(10) . . ?
N1' C1' C2' 123.5(2) . . ?
N1' C1' S1 114.37(18) . . ?
C2' C1' S1 121.83(18) . . ?
C1' C2' C4' 120.3(2) . . ?
C1' C2' C3' 120.4(2) . . ?
C4' C2' C3' 119.3(2) . . ?
O1' C3' N3' 120.4(2) . . ?
O1' C3' C2' 121.6(2) . . ?
N3' C3' C2' 118.0(2) . . ?
N2' C4' C2' 176.8(3) . . ?
C7" C5' C6' 123.8(5) . . ?
C7" C5' N1' 118.3(4) . . ?
C6' C5' N1' 114.3(3) . . ?
C7" C5' C6" 123.3(6) . . ?
C6' C5' C6" 50.7(5) . . ?
N1' C5' C6" 107.9(4) . . ?
C7" C5' C7' 72.5(5) . . ?
C6' C5' C7' 113.6(4) . . ?
N1' C5' C7' 102.8(3) . . ?
C6" C5' C7' 66.7(6) . . ?
C13' C8' C9' 119.5(3) . . ?
C13' C8' N3' 121.8(2) . . ?
C9' C8' N3' 118.7(3) . . ?
C8' C9' C10' 119.7(3) . . ?
C8' C9' H9' 120.1 . . ?
C10' C9' H9' 120.1 . . ?
C11' C10' C9' 120.6(3) . . ?
C11' C10' H10' 119.7 . . ?
C9' C10' H10' 119.7 . . ?
C10' C11' C12' 119.8(3) . . ?
C10' C11' H11' 120.1 . . ?
C12' C11' H11' 120.1 . . ?
C11' C12' C13' 120.1(3) . . ?
C11' C12' H12' 120.0 . . ?
C13' C12' H12' 120.0 . . ?
C8' C13' C12' 120.4(3) . . ?
C8' C13' H13' 119.8 . . ?
C12' C13' H13' 119.8 . . ?
C1' N1' C5' 128.1(2) . . ?
C1' N1' H1N' 111(2) . . ?
C5' N1' H1N' 121(2) . . ?
C3' N3' C8' 123.1(2) . . ?
C3' N3' H3N' 115(2) . . ?
C8' N3' H3N' 122(2) . . ?

loop_
_geom_bond_atom_site_label_1
_geom_bond_atom_site_label_2
_geom_bond_distance
_geom_bond_site_symmetry_2
_geom_bond_publ_flag
C1 N1 1.318(3) . ?
C1 C2 1.403(3) . ?
C1 S1 1.776(3) . ?
C2 C4 1.421(3) . ?
C2 C3 1.461(4) . ?
C3 O1 1.235(3) . ?
C3 N3 1.353(3) . ?
C4 N2 1.140(3) . ?
C5 N1 1.474(3) . ?
C5 C7 1.477(5) . ?
C5 C6 1.485(5) . ?
C5 H5 0.9800 . ?
C6 H6A 0.9600 . ?
C6 H6B 0.9600 . ?
C6 H6C 0.9600 . ?
C7 H7A 0.9600 . ?
C7 H7B 0.9600 . ?
C7 H7C 0.9600 . ?
C8 C9 1.370(4) . ?
C8 C13 1.376(4) . ?
C8 N3 1.424(4) . ?
C9 C10 1.398(5) . ?
C9 H9 0.9300 . ?
C10 C11 1.358(7) . ?
C10 H10 0.9300 . ?
C11 C12 1.376(6) . ?
C11 H11 0.9300 . ?
C12 C13 1.370(5) . ?
C12 H12 0.9300 . ?
C13 H13 0.9300 . ?
N1 H1N 0.92(3) . ?
N3 H3N 0.81(3) . ?
S1 C1' 1.773(2) . ?
C1' N1' 1.319(3) . ?
C1' C2' 1.394(3) . ?
C2' C4' 1.416(3) . ?
C2' C3' 1.463(3) . ?
C3' O1' 1.228(3) . ?
C3' N3' 1.352(3) . ?
C4' N2' 1.137(3) . ?
C5' C7" 1.363(8) . ?
C5' C6' 1.383(6) . ?
C5' N1' 1.486(3) . ?
C5' C6" 1.542(9) . ?
C5' C7' 1.661(6) . ?
C8' C13' 1.366(4) . ?
C8' C9' 1.381(4) . ?
C8' N3' 1.418(3) . ?
C9' C10' 1.386(4) . ?
C9' H9' 0.9300 . ?
C10' C11' 1.356(5) . ?
C10' H10' 0.9300 . ?
C11' C12' 1.376(5) . ?
C11' H11' 0.9300 . ?
C12' C13' 1.381(4) . ?
C12' H12' 0.9300 . ?
C13' H13' 0.9300 . ?
N1' H1N' 0.92(3) . ?
N3' H3N' 0.79(3) . ?

loop_
_geom_hbond_atom_site_label_D
_geom_hbond_atom_site_label_H
_geom_hbond_atom_site_label_A
_geom_hbond_distance_DH
_geom_hbond_distance_HA
_geom_hbond_distance_DA
_geom_hbond_angle_DHA
_geom_hbond_site_symmetry_A
N1 H1N O1 0.92(3) 1.82(3) 2.597(3) 140(2) .
N1' H1N' O1' 0.92(3) 1.82(3) 2.606(3) 142(3) .
N3 H3N N2 0.81(3) 2.34(3) 3.076(3) 152(3) 2_676
N3' H3N' N2' 0.79(3) 2.41(3) 3.127(3) 151(3) 2_666
